data_9016177
loop_
_publ_author_name
'Cooper, M. A.'
'Abdu, Y. A.'
'Ball, N. A.'
'Hawthorne, F. C.'
'Back, M. E.'
'Tait, K. T.'
'Schluter, J.'
'Malcherek, T.'
'Pohl, D.'
'Gebhard, G.'

_publ_section_title
;
 Ianbruceite, ideally [Zn2(OH)(H2O)(AsO4)](H2O)2, a new arsenate mineral from
 the Tsumeb mine, Otjikoto (Oshikoto) region, Namibia: description and crystal structure
;
_journal_name_full 'Mineralogical Magazine'
_journal_page_first 1119
_journal_page_last 1131
_journal_paper_doi 10.1180/minmag.2012.076.5.05
_journal_volume 76
_journal_year 2012
_chemical_compound_source 'Tsumeb mine, Namibia'
_chemical_formula_sum 'As1.079 H6.74 O7.87 Zn2'
_chemical_name_mineral Ianbruceite
_space_group_IT_number 14
_symmetry_space_group_name_Hall '-P 2ybc'
_symmetry_space_group_name_H-M 'P 1 21/c 1'
_cell_angle_alpha 90
_cell_angle_beta 103.859
_cell_angle_gamma 90
_cell_formula_units_Z 4
_cell_length_a 11.793
_cell_length_b 9.1138
_cell_length_c 6.8265
_cell_volume 712.346
_database_code_amcsd 0019546
_exptl_crystal_density_diffrn 3.211
_cod_original_formula_sum 'As1.079 Zn2 O7.87 H6.74'
_cod_database_code 9016177

loop_
_space_group_symop_operation_xyz
x,y,z
x,1/2-y,1/2+z
-x,1/2+y,1/2-z
-x,-y,-z

loop_
_atom_site_aniso_label
_atom_site_aniso_U_11
_atom_site_aniso_U_22
_atom_site_aniso_U_33
_atom_site_aniso_U_12
_atom_site_aniso_U_13
_atom_site_aniso_U_23
As1 0.03800 0.01060 0.00890 0.00040 0.00730 -0.00080
Zn1 0.03870 0.01200 0.01290 0.00150 0.00830 -0.00050
Zn2 0.03980 0.01980 0.01240 -0.00030 0.00930 -0.00510
O1 0.02000 0.01500 0.01700 0.00400 0.00600 0.00100
Wat2 0.00900 0.04500 0.03000 -0.00200 -0.00300 0.02700
O3 0.02200 0.02000 0.05400 -0.00200 0.01100 -0.01700
O-H4 0.04800 0.01100 0.01600 -0.00200 0.01100 0.00600
O5 0.04800 0.01200 0.01000 0.00000 0.00700 -0.00200
O6 0.03800 0.02300 0.00700 -0.00200 0.00600 0.00400
Wat7 0.10000 0.11000 0.24000 0.03500 -0.08000 -0.03000
Wat8 0.11000 0.13000 0.25000 -0.04000 -0.05000 0.00000

loop_
_atom_site_label
_atom_site_fract_x
_atom_site_fract_y
_atom_site_fract_z
_atom_site_occupancy
_atom_site_U_iso_or_equiv
_atom_site_type_symbol
_atom_site_attached_hydrogens
As1 0.36080 0.91756 0.09520 1.00000 0.01890 As 0
As2 0.80600 0.77700 0.49200 0.04800 0.00400 As 0
As3 0.77800 0.68600 0.48400 0.03100 0.01100 As 0
Zn1 0.61790 0.04130 0.40160 1.00000 0.02080 Zn 0
Zn2 0.60590 0.75910 0.14900 1.00000 0.02350 Zn 0
O1 0.43190 0.75710 0.09690 1.00000 0.01700 O 0
Wat2 0.79640 0.08820 0.51180 1.00000 0.03000 O 2
O3 0.22010 0.88610 0.08100 1.00000 0.03200 O 0
O-H4 0.66900 0.81340 0.43070 1.00000 0.02400 O 1
O5 0.42670 0.01100 0.31020 1.00000 0.02300 O 0
O6 0.37250 0.01300 -0.11040 1.00000 0.02300 O 0
Wat7 0.05600 0.98700 -0.20300 0.96000 0.17000 O 2
Wat8 0.91300 0.76900 0.58500 0.91000 0.17000 O 2

loop_
_cod_changelog_entry_id
_cod_changelog_entry_author
_cod_changelog_entry_date
_cod_changelog_entry_text
1
;cod-tools version 3.8.0
Id: cif_guess_AMCSD_atom_types 9574 2023-05-10 09:00:05Z saulius
;
2023-05-10T18:56:46+03:00
;Derived atom types and hydrogen counts
from atom names that follow the AMCSD naming convention
(Wat == water, O-H == hydroxyl).
;

loop_
_cod_related_entry_id
_cod_related_entry_database
_cod_related_entry_code
1 AMCSD 0019546
